data_9002315
loop_
_publ_author_name
'Redhammer, G. J.'
'Beran, A.'
'Schneider, J.'
'Amthauer, G.'
'Lottermoser, W.'

_publ_section_title
;
 Spectroscopic and structural properties of synthetic micas on the
 annite-siderophyllite binary: Synthesis, crystal structure refinement,
 Mossbauer, and infrared spectroscopy
 Sample: G-117
;
_journal_name_full 'American Mineralogist'
_journal_page_first 449
_journal_page_last 465
_journal_volume 85
_journal_year 2000
_chemical_formula_sum 'Al3.448 Fe3 K0.99 Na0.01 O12 Si2.552'
_chemical_name_mineral Annite
_space_group_IT_number 12
_symmetry_space_group_name_Hall '-C 2y'
_symmetry_space_group_name_H-M 'C 1 2/m 1'
_cell_angle_alpha 90
_cell_angle_beta 100.22
_cell_angle_gamma 90
_cell_length_a 5.377
_cell_length_b 9.308
_cell_length_c 10.283
_cell_formula_units_Z 2
_cell_volume 506.489
_database_code_amcsd 0002399
_exptl_crystal_density_diffrn 3.693
_cod_original_formula_sum 'Si2.552 Al3.448 Fe3 (K.99 Na.01) O12'
_cod_database_code 9002315

loop_
_space_group_symop_operation_xyz
x,y,z
1/2+x,1/2+y,z
x,-y,z
1/2+x,1/2-y,z
-x,y,-z
1/2-x,1/2+y,-z
-x,-y,-z
1/2-x,1/2-y,-z

loop_
_atom_site_label
_atom_site_fract_x
_atom_site_fract_y
_atom_site_fract_z
_atom_site_occupancy
_atom_site_U_iso_or_equiv
SiT 0.57540 0.16681 0.22579 0.63800 0.01254
AlT 0.57540 0.16681 0.22579 0.11200 0.01254
Al1 0.00000 0.50000 0.50000 1.00000 0.01102
Fe1 0.00000 0.50000 0.50000 1.00000 0.01102
Al2 0.00000 0.83196 0.50000 1.00000 0.01127
Fe2 0.00000 0.83196 0.50000 1.00000 0.01127
K 0.00000 0.00000 0.00000 0.99000 0.03610
Na 0.00000 0.00000 0.00000 0.01000 0.03610
O1 0.82600 0.22980 0.16950 1.00000 0.02546
O2 0.51580 0.00000 0.17060 1.00000 0.02444
O3 0.63190 0.16790 0.39180 1.00000 0.01824
O4 0.12710 0.00000 0.39630 1.00000 0.02039

loop_
_cod_related_entry_id
_cod_related_entry_database
_cod_related_entry_code
1 AMCSD 0002399
